data_4338495
loop_
_publ_author_name
'Wu, Jing-Yun'
'Liu, Yu-Chiao'
'Chao, Tzu-Ching'

_publ_section_title
;
 From 1D Helix to 0D Loop: Nitrite Anion Induced Structural Transformation
 Associated with Unexpected N-Nitrosation of Amine Ligand.
;
_journal_issue 11
_journal_name_full 'Inorganic chemistry'
_journal_page_first 5581
_journal_page_last 5588
_journal_paper_doi 10.1021/ic500306y
_journal_volume 53
_journal_year 2014
_chemical_formula_sum 'C24 H24 Ag2 N10 O6'
_chemical_formula_weight 764.27
_chemical_name_systematic
;
 ?
;
_space_group_IT_number 2
_symmetry_cell_setting triclinic
_symmetry_space_group_name_Hall '-P 1'
_symmetry_space_group_name_H-M 'P -1'
_atom_sites_solution_hydrogens geom
_atom_sites_solution_primary direct
_atom_sites_solution_secondary difmap
_audit_creation_method SHELXL-97
_cell_angle_alpha 82.796(4)
_cell_angle_beta 71.409(4)
_cell_angle_gamma 68.115(4)
_cell_formula_units_Z 1
_cell_length_a 7.9739(4)
_cell_length_b 8.4019(4)
_cell_length_c 11.2669(6)
_cell_measurement_reflns_used 2320
_cell_measurement_temperature 110(2)
_cell_measurement_theta_max 29.0979
_cell_measurement_theta_min 2.8758
_cell_volume 663.87(6)
_computing_cell_refinement
;
CrysAlisPro, Agilent Technologies,
Version 1.171.35.19 (release 27-10-2011 CrysAlis171 .NET)
(compiled Oct 27 2011,15:02:11)
;
_computing_data_collection
;
CrysAlisPro, Agilent Technologies,
Version 1.171.35.19 (release 27-10-2011 CrysAlis171 .NET)
(compiled Oct 27 2011,15:02:11)
;
_computing_data_reduction
;
CrysAlisPro, Agilent Technologies,
Version 1.171.35.19 (release 27-10-2011 CrysAlis171 .NET)
(compiled Oct 27 2011,15:02:11)
;
_computing_structure_refinement 'SHELXL-97 (Sheldrick, 1997)'
_computing_structure_solution 'SIR92 (Giacovazzo et al, 1993)'
_diffrn_ambient_temperature 110(2)
_diffrn_measured_fraction_theta_full 0.999
_diffrn_measured_fraction_theta_max 0.858
_diffrn_measurement_device_type 'Xcalibur, Sapphire3, Gemini'
_diffrn_radiation_monochromator graphite
_diffrn_radiation_source 'Enhance (Mo) X-ray Source'
_diffrn_radiation_type MoK\a
_diffrn_radiation_wavelength 0.71073
_diffrn_reflns_av_R_equivalents 0.0282
_diffrn_reflns_av_sigmaI/netI 0.0486
_diffrn_reflns_limit_h_max 10
_diffrn_reflns_limit_h_min -10
_diffrn_reflns_limit_k_max 11
_diffrn_reflns_limit_k_min -11
_diffrn_reflns_limit_l_max 14
_diffrn_reflns_limit_l_min -15
_diffrn_reflns_number 6070
_diffrn_reflns_theta_full 26.00
_diffrn_reflns_theta_max 29.16
_diffrn_reflns_theta_min 2.88
_exptl_absorpt_coefficient_mu 1.537
_exptl_absorpt_correction_T_max 1.00000
_exptl_absorpt_correction_T_min 0.99045
_exptl_absorpt_correction_type multi-scan
_exptl_absorpt_process_details
;
CrysAlisPro, Agilent Technologies,
Version 1.171.35.19 (release 27-10-2011 CrysAlis171 .NET)
(compiled Oct 27 2011,15:02:11)
Empirical absorption correction using spherical harmonics,
 implemented in SCALE3 ABSPACK scaling algorithm.
;
_exptl_crystal_colour colorless
_exptl_crystal_density_diffrn 1.912
_exptl_crystal_density_method 'not measured'
_exptl_crystal_description prism
_exptl_crystal_F_000 380
_exptl_crystal_size_max 0.28
_exptl_crystal_size_mid 0.16
_exptl_crystal_size_min 0.10
_refine_diff_density_max 0.612
_refine_diff_density_min -0.452
_refine_diff_density_rms 0.099
_refine_ls_extinction_method none
_refine_ls_goodness_of_fit_ref 1.037
_refine_ls_hydrogen_treatment constr
_refine_ls_matrix_type full
_refine_ls_number_parameters 199
_refine_ls_number_reflns 3080
_refine_ls_number_restraints 0
_refine_ls_restrained_S_all 1.037
_refine_ls_R_factor_all 0.0400
_refine_ls_R_factor_gt 0.0318
_refine_ls_shift/su_max 0.000
_refine_ls_shift/su_mean 0.000
_refine_ls_structure_factor_coef Fsqd
_refine_ls_weighting_details 'calc w=1/[\s^2^(Fo^2^)+(0.0203P)^2^+0.1568P] where P=(Fo^2^+2Fc^2^)/3'
_refine_ls_weighting_scheme calc
_refine_ls_wR_factor_gt 0.0580
_refine_ls_wR_factor_ref 0.0609
_reflns_number_gt 2702
_reflns_number_total 3080
_reflns_threshold_expression >2sigma(I)
_cod_data_source_file ic500306y_si_002.cif
_cod_data_source_block cpd_2
_cod_depositor_comments
;
The following automatic conversions were performed:

'_symmetry_cell_setting' value 'Triclinic' changed to 'triclinic'
according to
/usr/data/users/saulius/crontab/automatic-downloads/rss-feeds/ACS/lib/dictionaries/cif_core.dic
dictionary named 'cif_core.dic' version 2.4.2 from 2011-04-26.

Automatic conversion script
Id: cif_fix_values 2281 2013-09-26 08:29:07Z andrius 

 Adding full bibliography for 4338494--4338495.cif.
;
_cod_original_sg_symbol_H-M P-1
_cod_database_code 4338495

loop_
_symmetry_equiv_pos_as_xyz
'x, y, z'
'-x, -y, -z'

loop_
_atom_site_label
_atom_site_type_symbol
_atom_site_fract_x
_atom_site_fract_y
_atom_site_fract_z
_atom_site_U_iso_or_equiv
_atom_site_adp_type
_atom_site_occupancy
_atom_site_symmetry_multiplicity
_atom_site_calc_flag
_atom_site_refinement_flags
_atom_site_disorder_assembly
_atom_site_disorder_group
Ag1 Ag 1.54350(3) -0.12456(3) 0.10867(2) 0.02267(8) Uani 1 1 d . . .
O1 O 1.8829(4) -0.1949(4) 0.0345(3) 0.0717(11) Uani 1 1 d . . .
O2 O 1.7858(3) -0.0619(3) 0.1984(2) 0.0454(7) Uani 1 1 d . . .
O3 O 0.6840(5) 0.5425(5) 0.4708(3) 0.0288(8) Uani 0.60 1 d P A 1
O3' O 0.6258(7) 0.6637(7) 0.3474(5) 0.0243(11) Uani 0.40 1 d P A 2
N1 N 0.7310(3) 0.3992(3) 0.3126(2) 0.0215(5) Uani 1 1 d . A .
N2 N 1.3101(3) 0.0080(3) 0.2750(2) 0.0201(5) Uani 1 1 d . A .
N3 N 0.4263(3) 0.2871(3) 0.0475(2) 0.0190(5) Uani 1 1 d . . .
N4 N 0.6815(4) 0.5419(4) 0.3741(4) 0.0454(9) Uani 1 1 d . . .
N5 N 1.9230(4) -0.1360(3) 0.1138(3) 0.0305(6) Uani 1 1 d . . .
C1 C 0.7794(4) 0.2332(4) 0.3766(3) 0.0200(6) Uani 1 1 d . . .
H1A H 0.7592 0.1508 0.3348 0.024 Uiso 1 1 calc R A .
H1B H 0.6972 0.2445 0.4621 0.024 Uiso 1 1 calc R . .
C2 C 0.7368(4) 0.4120(4) 0.1814(3) 0.0226(6) Uani 1 1 d . . .
H2A H 0.8463 0.3196 0.1353 0.027 Uiso 1 1 calc R A .
H2B H 0.7509 0.5196 0.1470 0.027 Uiso 1 1 calc R . .
C3 C 1.1256(4) 0.0634(3) 0.2821(3) 0.0184(6) Uani 1 1 d . . .
H3 H 1.0918 0.0299 0.2201 0.022 Uiso 1 1 calc R A .
C4 C 0.9831(4) 0.1683(3) 0.3773(2) 0.0177(6) Uani 1 1 d . A .
C5 C 1.0354(4) 0.2122(4) 0.4714(3) 0.0221(6) Uani 1 1 d . . .
H5 H 0.9438 0.2802 0.5377 0.027 Uiso 1 1 calc R A .
C6 C 1.2231(4) 0.1546(4) 0.4662(3) 0.0240(6) Uani 1 1 d . A .
H6 H 1.2600 0.1830 0.5286 0.029 Uiso 1 1 calc R . .
C7 C 1.3559(4) 0.0538(4) 0.3667(3) 0.0231(6) Uani 1 1 d . . .
H7 H 1.4829 0.0161 0.3632 0.028 Uiso 1 1 calc R A .
C8 C 0.5770(4) 0.2967(3) 0.0718(3) 0.0188(6) Uani 1 1 d . . .
H8 H 0.6975 0.2296 0.0252 0.023 Uiso 1 1 calc R A .
C9 C 0.5601(4) 0.4027(4) 0.1636(3) 0.0192(6) Uani 1 1 d . A .
C10 C 0.3808(4) 0.5000(4) 0.2333(3) 0.0224(6) Uani 1 1 d . . .
H10 H 0.3651 0.5711 0.2960 0.027 Uiso 1 1 calc R A .
C11 C 0.2248(4) 0.4916(4) 0.2100(3) 0.0211(6) Uani 1 1 d . A .
H11 H 0.1032 0.5566 0.2562 0.025 Uiso 1 1 calc R . .
C12 C 0.2534(4) 0.3843(4) 0.1164(3) 0.0198(6) Uani 1 1 d . . .
H12 H 0.1482 0.3791 0.1003 0.024 Uiso 1 1 calc R A .

loop_
_atom_site_aniso_label
_atom_site_aniso_U_11
_atom_site_aniso_U_22
_atom_site_aniso_U_33
_atom_site_aniso_U_23
_atom_site_aniso_U_13
_atom_site_aniso_U_12
Ag1 0.01788(12) 0.02428(12) 0.02228(13) -0.00660(9) -0.00270(9) -0.00420(9)
O1 0.0354(15) 0.124(3) 0.064(2) -0.070(2) 0.0142(14) -0.0396(18)
O2 0.0376(14) 0.0599(17) 0.0382(15) -0.0271(13) 0.0037(12) -0.0206(13)
O3 0.033(2) 0.034(2) 0.024(2) -0.0098(17) -0.0095(17) -0.0123(18)
O3' 0.023(3) 0.020(3) 0.026(3) -0.002(2) -0.013(2) 0.001(2)
N1 0.0165(12) 0.0195(12) 0.0285(14) -0.0087(11) -0.0084(11) -0.0021(10)
N2 0.0171(12) 0.0213(12) 0.0206(12) -0.0016(10) -0.0063(10) -0.0044(10)
N3 0.0164(12) 0.0219(12) 0.0179(12) -0.0003(10) -0.0036(10) -0.0070(10)
N4 0.0182(14) 0.0375(19) 0.082(3) -0.0339(19) -0.0174(17) 0.0013(14)
N5 0.0208(13) 0.0310(14) 0.0412(17) -0.0085(13) -0.0093(13) -0.0081(12)
C1 0.0143(13) 0.0240(15) 0.0218(15) -0.0062(12) -0.0015(12) -0.0080(12)
C2 0.0159(14) 0.0264(15) 0.0251(16) -0.0019(13) -0.0049(13) -0.0074(13)
C3 0.0197(14) 0.0191(13) 0.0171(14) -0.0014(11) -0.0060(12) -0.0066(12)
C4 0.0188(14) 0.0177(13) 0.0176(14) 0.0020(11) -0.0058(12) -0.0080(12)
C5 0.0229(15) 0.0235(15) 0.0197(15) -0.0046(12) -0.0071(13) -0.0059(13)
C6 0.0268(16) 0.0269(15) 0.0215(15) -0.0046(13) -0.0122(13) -0.0072(14)
C7 0.0192(14) 0.0244(15) 0.0281(16) 0.0027(13) -0.0139(13) -0.0055(13)
C8 0.0152(13) 0.0182(13) 0.0185(14) 0.0020(12) -0.0017(12) -0.0044(12)
C9 0.0171(14) 0.0232(14) 0.0168(14) 0.0034(12) -0.0035(12) -0.0091(12)
C10 0.0187(14) 0.0265(15) 0.0199(15) -0.0056(12) -0.0025(12) -0.0066(13)
C11 0.0125(13) 0.0287(15) 0.0183(14) -0.0022(12) -0.0017(12) -0.0048(12)
C12 0.0145(13) 0.0270(15) 0.0173(14) 0.0017(12) -0.0031(12) -0.0085(12)

loop_
_atom_type_symbol
_atom_type_description
_atom_type_scat_dispersion_real
_atom_type_scat_dispersion_imag
_atom_type_scat_source
C C 0.0033 0.0016 'International Tables Vol C Tables 4.2.6.8 and 6.1.1.4'
H H 0.0000 0.0000 'International Tables Vol C Tables 4.2.6.8 and 6.1.1.4'
N N 0.0061 0.0033 'International Tables Vol C Tables 4.2.6.8 and 6.1.1.4'
O O 0.0106 0.0060 'International Tables Vol C Tables 4.2.6.8 and 6.1.1.4'
Ag Ag -0.8971 1.1015 'International Tables Vol C Tables 4.2.6.8 and 6.1.1.4'

loop_
_geom_angle_atom_site_label_1
_geom_angle_atom_site_label_2
_geom_angle_atom_site_label_3
_geom_angle
_geom_angle_site_symmetry_1
_geom_angle_site_symmetry_3
N2 Ag1 N3 135.57(8) . 2_755
N2 Ag1 O1 135.81(8) . .
N3 Ag1 O1 88.02(8) 2_755 .
N2 Ag1 Ag1 102.71(6) . 2_855
N3 Ag1 Ag1 73.52(6) 2_755 2_855
O1 Ag1 Ag1 95.90(9) . 2_855
N5 O1 Ag1 105.82(18) . .
N4 N1 C2 118.7(3) . .
N4 N1 C1 119.8(3) . .
C2 N1 C1 121.5(2) . .
C7 N2 C3 117.6(2) . .
C7 N2 Ag1 118.16(19) . .
C3 N2 Ag1 123.76(18) . .
C12 N3 C8 117.7(2) . .
C12 N3 Ag1 119.99(17) . 2_755
C8 N3 Ag1 122.27(18) . 2_755
O3' N4 O3 108.1(4) . .
O3' N4 N1 128.6(5) . .
O3 N4 N1 123.1(4) . .
O2 N5 O1 113.2(2) . .
N1 C1 C4 111.1(2) . .
N1 C2 C9 112.3(2) . .
N2 C3 C4 123.3(2) . .
C5 C4 C3 117.6(3) . .
C5 C4 C1 121.6(2) . .
C3 C4 C1 120.8(2) . .
C6 C5 C4 119.7(3) . .
C5 C6 C7 118.9(3) . .
N2 C7 C6 122.9(3) . .
N3 C8 C9 122.8(3) . .
C10 C9 C8 118.2(3) . .
C10 C9 C2 122.3(2) . .
C8 C9 C2 119.5(3) . .
C11 C10 C9 119.9(2) . .
C10 C11 C12 118.5(3) . .
N3 C12 C11 123.0(2) . .

loop_
_geom_bond_atom_site_label_1
_geom_bond_atom_site_label_2
_geom_bond_distance
_geom_bond_site_symmetry_2
Ag1 N2 2.229(2) .
Ag1 N3 2.260(2) 2_755
Ag1 O1 2.421(2) .
Ag1 Ag1 3.0941(5) 2_855
O1 N5 1.247(3) .
O2 N5 1.212(3) .
O3 N4 1.096(5) .
O3' N4 1.003(5) .
N1 N4 1.325(3) .
N1 C2 1.456(4) .
N1 C1 1.463(4) .
N2 C7 1.340(3) .
N2 C3 1.345(3) .
N3 C12 1.344(3) .
N3 C8 1.347(3) .
N3 Ag1 2.260(2) 2_755
C1 C4 1.510(4) .
C2 C9 1.515(4) .
C3 C4 1.390(4) .
C4 C5 1.389(4) .
C5 C6 1.375(4) .
C6 C7 1.381(4) .
C8 C9 1.391(4) .
C9 C10 1.379(4) .
C10 C11 1.378(4) .
C11 C12 1.381(4) .
